data_2212986
loop_
_publ_author_name
'Xia, H.-T.'
'Liu, Y.-F.'
'Wang, D.-Q.'
'Yang, S.-P.'

_publ_section_title
;Aqua(6-methoxy-2-{[3-(3-methoxy-2-oxidobenzylamino)propylamino]methyl}phenolato)ethanolnickel(II)
 nitrate
;
_journal_coeditor_code SA2030
_journal_issue 4
_journal_name_full 'Acta Crystallographica Section E'
_journal_page_first m1162
_journal_page_last m1164
_journal_paper_doi 10.1107/S1600536807012627
_journal_volume 63
_journal_year 2007
_chemical_formula_iupac '[Ni (C19 H25 N2 O4) (C2 H6 O) (H2 O)] N O3'
_chemical_formula_moiety 'C21 H33 N2 Ni O6 +, N O3 -'
_chemical_formula_sum 'C21 H33 N3 Ni O9'
_chemical_formula_weight 530.21
_chemical_name_systematic
;
Aqua(6-methoxy-2-{[3-(3-methoxy-2-
oxidobenzylamino)propylamino]methyl}phenolato)ethanolnickel(II) nitrate
;
_space_group_IT_number 14
_symmetry_cell_setting monoclinic
_symmetry_space_group_name_Hall '-P 2yn'
_symmetry_space_group_name_H-M 'P 1 21/n 1'
_atom_sites_solution_hydrogens geom
_atom_sites_solution_primary direct
_atom_sites_solution_secondary difmap
_audit_creation_method SHELXL-97
_cell_angle_alpha 90.00
_cell_angle_beta 100.776(4)
_cell_angle_gamma 90.00
_cell_formula_units_Z 4
_cell_length_a 13.030(4)
_cell_length_b 14.458(4)
_cell_length_c 13.484(4)
_cell_measurement_reflns_used 3041
_cell_measurement_temperature 293(2)
_cell_measurement_theta_max 24.417
_cell_measurement_theta_min 2.411
_cell_volume 2495.4(13)
_computing_cell_refinement SAINT
_computing_data_collection 'SMART (Siemens, 1996)'
_computing_data_reduction 'SAINT (Siemens, 1996)'
_computing_molecular_graphics 'SHELXTL (Sheldrick, 1997b)'
_computing_publication_material SHELXTL
_computing_structure_refinement 'SHELXL97 (Sheldrick, 1997a)'
_computing_structure_solution 'SHELXS97 (Sheldrick, 1997a)'
_diffrn_ambient_temperature 293(2)
_diffrn_measured_fraction_theta_full 0.999
_diffrn_measured_fraction_theta_max 0.999
_diffrn_measurement_device_type 'Siemens SMART 1000 CCD area-detector'
_diffrn_measurement_method '\f and \w'
_diffrn_radiation_monochromator graphite
_diffrn_radiation_source 'fine-focus sealed tube'
_diffrn_radiation_type MoK\a
_diffrn_radiation_wavelength 0.71073
_diffrn_reflns_av_R_equivalents 0.0722
_diffrn_reflns_av_sigmaI/netI 0.0791
_diffrn_reflns_limit_h_max 9
_diffrn_reflns_limit_h_min -15
_diffrn_reflns_limit_k_max 17
_diffrn_reflns_limit_k_min -17
_diffrn_reflns_limit_l_max 16
_diffrn_reflns_limit_l_min -15
_diffrn_reflns_number 12688
_diffrn_reflns_theta_full 25.01
_diffrn_reflns_theta_max 25.01
_diffrn_reflns_theta_min 2.00
_diffrn_standards_decay_% 0
_diffrn_standards_interval_count 0
_diffrn_standards_interval_time 0
_diffrn_standards_number 0
_exptl_absorpt_coefficient_mu 0.831
_exptl_absorpt_correction_T_max 0.7486
_exptl_absorpt_correction_T_min 0.7062
_exptl_absorpt_correction_type multi-scan
_exptl_absorpt_process_details '(SADABS; Sheldrick, 1996)'
_exptl_crystal_colour blue
_exptl_crystal_density_diffrn 1.411
_exptl_crystal_density_method 'not measured'
_exptl_crystal_description block
_exptl_crystal_F_000 1120
_exptl_crystal_size_max 0.45
_exptl_crystal_size_mid 0.43
_exptl_crystal_size_min 0.37
_refine_diff_density_max 0.377
_refine_diff_density_min -0.419
_refine_ls_extinction_method none
_refine_ls_goodness_of_fit_ref 1.067
_refine_ls_hydrogen_treatment mixed
_refine_ls_matrix_type full
_refine_ls_number_parameters 325
_refine_ls_number_reflns 4387
_refine_ls_number_restraints 1
_refine_ls_restrained_S_all 1.067
_refine_ls_R_factor_all 0.0867
_refine_ls_R_factor_gt 0.0457
_refine_ls_shift/su_max 0.000
_refine_ls_shift/su_mean 0.000
_refine_ls_structure_factor_coef Fsqd
_refine_ls_weighting_details 'calc w=1/[\s^2^(Fo^2^)+(0.061P)^2^+0.2037P] where P=(Fo^2^+2Fc^2^)/3'
_refine_ls_weighting_scheme calc
_refine_ls_wR_factor_gt 0.1086
_refine_ls_wR_factor_ref 0.1397
_reflns_number_gt 2896
_reflns_number_total 4387
_reflns_threshold_expression I>2\s(I)
_cod_data_source_file sa2030.cif
_cod_data_source_block I
_cod_original_cell_volume 2495.5(12)
_cod_original_sg_symbol_H-M 'P 21/n'
_cod_database_code 2212986
_cod_database_fobs_code 2212986

loop_
_symmetry_equiv_pos_as_xyz
'x, y, z'
'-x+1/2, y+1/2, -z+1/2'
'-x, -y, -z'
'x-1/2, -y-1/2, z-1/2'

loop_
_atom_site_type_symbol
_atom_site_label
_atom_site_fract_x
_atom_site_fract_y
_atom_site_fract_z
_atom_site_U_iso_or_equiv
_atom_site_adp_type
_atom_site_calc_flag
_atom_site_refinement_flags
_atom_site_occupancy
_atom_site_disorder_assembly
_atom_site_disorder_group
Ni Ni1 0.37198(4) -0.03691(3) 0.10030(3) 0.02852(18) Uani d . 1 . .
N N1 0.2099(2) -0.0191(2) 0.0636(2) 0.0365(8) Uani d . 1 . .
H H1A 0.1899 0.0039 0.1199 0.044 Uiso calc R 1 . .
N N2 0.3607(3) -0.1539(2) 0.1899(2) 0.0413(8) Uani d . 1 . .
H H2 0.3468 -0.1324 0.2494 0.050 Uiso calc R 1 . .
N N3 0.1190(4) 0.0417(2) 0.3003(4) 0.0600(11) Uani d . 1 . .
O O1 0.3925(2) 0.07990(17) 0.01759(18) 0.0315(6) Uani d D 1 . .
H H1 0.403(6) 0.076(6) -0.037(4) 0.047 Uiso d PD 0.54(6) A 1
O O2 0.4809(2) 0.24637(17) 0.0531(2) 0.0507(8) Uani d . 1 . .
O O3 0.5332(2) -0.04780(17) 0.13067(18) 0.0322(6) Uani d D 1 . .
H H3 0.554(7) -0.065(6) 0.083(6) 0.048 Uiso d PD 0.46(6) A 2
O O4 0.7018(2) 0.0476(2) 0.2194(2) 0.0516(8) Uani d . 1 . .
O O5 0.0840(4) 0.0548(3) 0.2110(4) 0.1157(17) Uani d . 1 . .
O O6 0.2146(3) 0.0248(3) 0.3264(3) 0.0905(13) Uani d . 1 . .
O O7 0.0662(4) 0.0489(3) 0.3645(3) 0.1052(15) Uani d . 1 . .
O O8 0.3724(2) 0.04307(17) 0.22745(19) 0.0432(7) Uani d . 1 . .
H H8 0.3219 0.0440 0.2557 0.065 Uiso d R 1 . .
O O9 0.3699(3) -0.1168(2) -0.0284(2) 0.0361(7) Uani d . 1 . .
H H22 0.423(4) -0.144(3) -0.028(3) 0.059(17) Uiso d . 1 . .
H H23 0.359(4) -0.091(3) -0.082(4) 0.072(19) Uiso d . 1 . .
C C1 0.1782(3) 0.0504(3) -0.0171(3) 0.0432(10) Uani d . 1 . .
H H1B 0.1026 0.0549 -0.0317 0.052 Uiso calc R 1 . .
H H1C 0.2008 0.0299 -0.0781 0.052 Uiso calc R 1 . .
C C2 0.2234(3) 0.1438(3) 0.0114(3) 0.0366(9) Uani d . 1 . .
C C3 0.3308(3) 0.1546(2) 0.0227(3) 0.0311(9) Uani d . 1 . .
C C4 0.3742(3) 0.2423(2) 0.0449(3) 0.0363(9) Uani d . 1 . .
C C5 0.3125(3) 0.3168(3) 0.0589(3) 0.0440(10) Uani d . 1 . .
H H5A 0.3421 0.3748 0.0740 0.053 Uiso calc R 1 . .
C C6 0.2061(4) 0.3040(3) 0.0503(3) 0.0512(12) Uani d . 1 . .
H H6A 0.1640 0.3536 0.0610 0.061 Uiso calc R 1 . .
C C7 0.1617(3) 0.2190(3) 0.0261(3) 0.0501(11) Uani d . 1 . .
H H7 0.0898 0.2116 0.0195 0.060 Uiso calc R 1 . .
C C8 0.5322(4) 0.3320(3) 0.0840(5) 0.094(2) Uani d . 1 . .
H H8A 0.5127 0.3774 0.0320 0.141 Uiso calc R 1 . .
H H8B 0.6065 0.3231 0.0958 0.141 Uiso calc R 1 . .
H H8C 0.5117 0.3529 0.1450 0.141 Uiso calc R 1 . .
C C9 0.4610(3) -0.2066(3) 0.2158(3) 0.0497(11) Uani d . 1 . .
H H9A 0.4504 -0.2594 0.2571 0.060 Uiso calc R 1 . .
H H9B 0.4796 -0.2299 0.1540 0.060 Uiso calc R 1 . .
C C10 0.5491(3) -0.1504(3) 0.2707(3) 0.0453(11) Uani d . 1 . .
C C11 0.5855(3) -0.0749(3) 0.2235(3) 0.0351(9) Uani d . 1 . .
C C12 0.6712(3) -0.0250(3) 0.2726(3) 0.0406(10) Uani d . 1 . .
C C13 0.7201(4) -0.0487(3) 0.3692(3) 0.0562(13) Uani d . 1 . .
H H13 0.7779 -0.0155 0.4017 0.067 Uiso calc R 1 . .
C C14 0.6827(4) -0.1212(4) 0.4165(3) 0.0655(14) Uani d . 1 . .
H H14 0.7144 -0.1363 0.4822 0.079 Uiso calc R 1 . .
C C15 0.5990(4) -0.1725(3) 0.3687(3) 0.0596(13) Uani d . 1 . .
H H15 0.5754 -0.2223 0.4019 0.071 Uiso calc R 1 . .
C C16 0.7849(4) 0.1057(4) 0.2681(4) 0.0861(18) Uani d . 1 . .
H H16A 0.7662 0.1327 0.3273 0.129 Uiso calc R 1 . .
H H16B 0.7969 0.1539 0.2226 0.129 Uiso calc R 1 . .
H H16C 0.8473 0.0695 0.2870 0.129 Uiso calc R 1 . .
C C17 0.1519(3) -0.1061(3) 0.0395(3) 0.0509(11) Uani d . 1 . .
H H17A 0.1741 -0.1351 -0.0179 0.061 Uiso calc R 1 . .
H H17B 0.0779 -0.0924 0.0204 0.061 Uiso calc R 1 . .
C C18 0.1683(4) -0.1729(3) 0.1268(4) 0.0594(13) Uani d . 1 . .
H H18A 0.1154 -0.2208 0.1131 0.071 Uiso calc R 1 . .
H H18B 0.1575 -0.1401 0.1868 0.071 Uiso calc R 1 . .
C C19 0.2744(4) -0.2187(3) 0.1493(4) 0.0585(13) Uani d . 1 . .
H H19A 0.2729 -0.2680 0.1979 0.070 Uiso calc R 1 . .
H H19B 0.2886 -0.2465 0.0878 0.070 Uiso calc R 1 . .
C C20 0.4450(3) 0.1113(3) 0.2699(3) 0.0531(12) Uani d . 1 . .
H H20A 0.4124 0.1717 0.2598 0.064 Uiso calc R 1 . .
H H20B 0.5040 0.1106 0.2355 0.064 Uiso calc R 1 . .
C C21 0.4819(4) 0.0961(4) 0.3771(4) 0.0877(18) Uani d . 1 . .
H H21A 0.4246 0.1026 0.4122 0.132 Uiso calc R 1 . .
H H21B 0.5349 0.1407 0.4023 0.132 Uiso calc R 1 . .
H H21C 0.5105 0.0349 0.3876 0.132 Uiso calc R 1 . .

loop_
_atom_site_aniso_label
_atom_site_aniso_U_11
_atom_site_aniso_U_22
_atom_site_aniso_U_33
_atom_site_aniso_U_12
_atom_site_aniso_U_13
_atom_site_aniso_U_23
Ni1 0.0272(3) 0.0287(3) 0.0308(3) -0.0012(2) 0.0083(2) -0.0018(2)
N1 0.0279(18) 0.0385(19) 0.0447(19) -0.0050(15) 0.0111(15) -0.0106(15)
N2 0.048(2) 0.0345(18) 0.045(2) -0.0047(17) 0.0172(17) 0.0014(15)
N3 0.075(3) 0.039(2) 0.078(3) 0.004(2) 0.044(3) -0.003(2)
O1 0.0312(15) 0.0325(14) 0.0332(14) 0.0069(12) 0.0121(13) 0.0033(12)
O2 0.0395(18) 0.0344(15) 0.081(2) -0.0059(14) 0.0189(16) -0.0073(14)
O3 0.0302(15) 0.0430(16) 0.0236(13) 0.0069(12) 0.0058(12) 0.0019(12)
O4 0.0407(18) 0.067(2) 0.0420(16) -0.0103(15) -0.0041(14) 0.0029(15)
O5 0.130(4) 0.142(4) 0.082(3) 0.046(3) 0.039(3) -0.012(3)
O6 0.074(3) 0.104(3) 0.105(3) -0.003(2) 0.047(3) 0.017(2)
O7 0.105(4) 0.124(4) 0.108(3) 0.018(3) 0.076(3) 0.010(3)
O8 0.0395(17) 0.0505(17) 0.0423(16) -0.0082(14) 0.0144(13) -0.0160(13)
O9 0.0330(18) 0.0381(16) 0.0386(18) 0.0019(14) 0.0103(14) -0.0050(14)
C1 0.025(2) 0.053(3) 0.049(2) 0.0022(19) -0.0005(19) -0.005(2)
C2 0.031(2) 0.040(2) 0.036(2) 0.0054(18) -0.0002(18) 0.0008(17)
C3 0.034(2) 0.030(2) 0.029(2) 0.0080(18) 0.0066(17) 0.0009(16)
C4 0.039(2) 0.033(2) 0.039(2) 0.0053(18) 0.0117(19) 0.0000(17)
C5 0.053(3) 0.033(2) 0.045(2) 0.009(2) 0.007(2) 0.0001(19)
C6 0.049(3) 0.044(3) 0.059(3) 0.024(2) 0.009(2) -0.004(2)
C7 0.032(2) 0.053(3) 0.063(3) 0.018(2) 0.006(2) 0.001(2)
C8 0.061(4) 0.055(3) 0.171(6) -0.022(3) 0.033(4) -0.033(4)
C9 0.064(3) 0.034(2) 0.053(3) 0.008(2) 0.016(2) 0.013(2)
C10 0.049(3) 0.045(2) 0.044(2) 0.017(2) 0.013(2) 0.010(2)
C11 0.032(2) 0.043(2) 0.030(2) 0.0141(19) 0.0077(18) 0.0053(18)
C12 0.033(2) 0.054(3) 0.034(2) 0.014(2) 0.0049(18) 0.0024(19)
C13 0.042(3) 0.084(4) 0.039(2) 0.017(3) -0.002(2) 0.001(2)
C14 0.053(3) 0.098(4) 0.042(3) 0.028(3) -0.001(2) 0.021(3)
C15 0.061(3) 0.069(3) 0.050(3) 0.022(3) 0.013(2) 0.027(2)
C16 0.067(4) 0.114(5) 0.070(4) -0.037(4) -0.007(3) 0.003(3)
C17 0.032(2) 0.048(3) 0.073(3) -0.014(2) 0.010(2) -0.009(2)
C18 0.053(3) 0.051(3) 0.078(3) -0.025(2) 0.024(3) -0.005(3)
C19 0.067(3) 0.036(2) 0.073(3) -0.015(2) 0.016(3) 0.002(2)
C20 0.041(3) 0.055(3) 0.062(3) -0.001(2) 0.007(2) -0.023(2)
C21 0.074(4) 0.115(5) 0.067(4) 0.025(4) -0.005(3) -0.029(3)

loop_
_atom_type_symbol
_atom_type_description
_atom_type_scat_dispersion_real
_atom_type_scat_dispersion_imag
_atom_type_scat_source
Ni Ni 0.3393 1.1124 'International Tables Vol C Tables 4.2.6.8 and 6.1.1.4'
N N 0.0061 0.0033 'International Tables Vol C Tables 4.2.6.8 and 6.1.1.4'
O O 0.0106 0.0060 'International Tables Vol C Tables 4.2.6.8 and 6.1.1.4'
C C 0.0033 0.0016 'International Tables Vol C Tables 4.2.6.8 and 6.1.1.4'
H H 0.0000 0.0000 'International Tables Vol C Tables 4.2.6.8 and 6.1.1.4'

loop_
_geom_angle_atom_site_label_1
_geom_angle_atom_site_label_2
_geom_angle_atom_site_label_3
_geom_angle
O8 Ni1 O1 90.57(10)
O8 Ni1 O3 91.90(10)
O1 Ni1 O3 86.56(10)
O8 Ni1 O9 179.35(13)
O1 Ni1 O9 89.22(12)
O3 Ni1 O9 88.70(11)
O8 Ni1 N1 88.47(11)
O1 Ni1 N1 89.91(11)
O3 Ni1 N1 176.46(11)
O9 Ni1 N1 90.92(12)
O8 Ni1 N2 87.89(11)
O1 Ni1 N2 176.31(12)
O3 Ni1 N2 90.14(12)
O9 Ni1 N2 92.36(13)
N1 Ni1 N2 93.40(12)
C17 N1 C1 110.8(3)
C17 N1 Ni1 113.6(2)
C1 N1 Ni1 112.8(2)
C17 N1 H1A 106.3
C1 N1 H1A 106.3
Ni1 N1 H1A 106.3
C19 N2 C9 109.4(3)
C19 N2 Ni1 115.2(3)
C9 N2 Ni1 113.1(2)
C19 N2 H2 106.1
C9 N2 H2 106.1
Ni1 N2 H2 106.1
O7 N3 O5 122.5(6)
O7 N3 O6 119.0(5)
O5 N3 O6 118.4(5)
C3 O1 Ni1 119.1(2)
C3 O1 H1 108(6)
Ni1 O1 H1 121(6)
C4 O2 C8 118.0(3)
C11 O3 Ni1 121.1(2)
C11 O3 H3 118(7)
Ni1 O3 H3 111(7)
C12 O4 C16 118.6(3)
C20 O8 Ni1 128.7(2)
C20 O8 H8 109.6
Ni1 O8 H8 121.1
Ni1 O9 H22 113(3)
Ni1 O9 H23 117(4)
H22 O9 H23 105(5)
N1 C1 C2 112.4(3)
N1 C1 H1B 109.1
C2 C1 H1B 109.1
N1 C1 H1C 109.1
C2 C1 H1C 109.1
H1B C1 H1C 107.9
C7 C2 C3 119.7(4)
C7 C2 C1 122.2(4)
C3 C2 C1 118.1(3)
O1 C3 C2 120.0(3)
O1 C3 C4 120.9(3)
C2 C3 C4 119.0(3)
O2 C4 C5 124.2(4)
O2 C4 C3 114.7(3)
C5 C4 C3 121.1(4)
C4 C5 C6 119.0(4)
C4 C5 H5A 120.5
C6 C5 H5A 120.5
C7 C6 C5 120.8(4)
C7 C6 H6A 119.6
C5 C6 H6A 119.6
C6 C7 C2 120.4(4)
C6 C7 H7 119.8
C2 C7 H7 119.8
O2 C8 H8A 109.5
O2 C8 H8B 109.5
H8A C8 H8B 109.5
O2 C8 H8C 109.5
H8A C8 H8C 109.5
H8B C8 H8C 109.5
C10 C9 N2 113.4(3)
C10 C9 H9A 108.9
N2 C9 H9A 108.9
C10 C9 H9B 108.9
N2 C9 H9B 108.9
H9A C9 H9B 107.7
C11 C10 C15 118.3(4)
C11 C10 C9 119.9(4)
C15 C10 C9 121.7(4)
O3 C11 C12 120.4(3)
O3 C11 C10 119.4(4)
C12 C11 C10 120.2(4)
O4 C12 C13 123.7(4)
O4 C12 C11 115.8(3)
C13 C12 C11 120.6(4)
C14 C13 C12 119.3(5)
C14 C13 H13 120.4
C12 C13 H13 120.4
C13 C14 C15 121.1(4)
C13 C14 H14 119.5
C15 C14 H14 119.5
C14 C15 C10 120.6(4)
C14 C15 H15 119.7
C10 C15 H15 119.7
O4 C16 H16A 109.5
O4 C16 H16B 109.5
H16A C16 H16B 109.5
O4 C16 H16C 109.5
H16A C16 H16C 109.5
H16B C16 H16C 109.5
N1 C17 C18 112.5(3)
N1 C17 H17A 109.1
C18 C17 H17A 109.1
N1 C17 H17B 109.1
C18 C17 H17B 109.1
H17A C17 H17B 107.8
C17 C18 C19 115.3(4)
C17 C18 H18A 108.4
C19 C18 H18A 108.4
C17 C18 H18B 108.4
C19 C18 H18B 108.4
H18A C18 H18B 107.5
N2 C19 C18 113.5(3)
N2 C19 H19A 108.9
C18 C19 H19A 108.9
N2 C19 H19B 108.9
C18 C19 H19B 108.9
H19A C19 H19B 107.7
O8 C20 C21 111.7(4)
O8 C20 H20A 109.3
C21 C20 H20A 109.3
O8 C20 H20B 109.3
C21 C20 H20B 109.3
H20A C20 H20B 107.9
C20 C21 H21A 109.5
C20 C21 H21B 109.5
H21A C21 H21B 109.5
C20 C21 H21C 109.5
H21A C21 H21C 109.5
H21B C21 H21C 109.5

loop_
_geom_bond_atom_site_label_1
_geom_bond_atom_site_label_2
_geom_bond_distance
_geom_bond_publ_flag
Ni1 O8 2.067(2) y
Ni1 O1 2.069(2) y
Ni1 O3 2.070(3) y
Ni1 O9 2.080(3) y
Ni1 N1 2.093(3) y
Ni1 N2 2.100(3) y
N1 C17 1.473(5) ?
N1 C1 1.482(5) ?
N1 H1A 0.9100 ?
N2 C19 1.487(5) ?
N2 C9 1.496(5) ?
N2 H2 0.9100 ?
N3 O7 1.208(5) ?
N3 O5 1.220(5) ?
N3 O6 1.254(6) ?
O1 C3 1.356(4) ?
O1 H1 0.78(5) ?
O2 C4 1.376(5) ?
O2 C8 1.431(5) ?
O3 C11 1.366(4) ?
O3 H3 0.78(5) ?
O4 C12 1.373(5) ?
O4 C16 1.428(5) ?
O8 C20 1.411(5) ?
O8 H8 0.8200 ?
O9 H22 0.80(5) ?
O9 H23 0.80(5) ?
C1 C2 1.495(5) ?
C1 H1B 0.9700 ?
C1 H1C 0.9700 ?
C2 C7 1.387(5) ?
C2 C3 1.389(5) ?
C3 C4 1.397(5) ?
C4 C5 1.377(5) ?
C5 C6 1.383(6) ?
C5 H5A 0.9300 ?
C6 C7 1.372(6) ?
C6 H6A 0.9300 ?
C7 H7 0.9300 ?
C8 H8A 0.9600 ?
C8 H8B 0.9600 ?
C8 H8C 0.9600 ?
C9 C10 1.486(6) ?
C9 H9A 0.9700 ?
C9 H9B 0.9700 ?
C10 C11 1.390(5) ?
C10 C15 1.396(6) ?
C11 C12 1.389(6) ?
C12 C13 1.382(5) ?
C13 C14 1.364(7) ?
C13 H13 0.9300 ?
C14 C15 1.376(7) ?
C14 H14 0.9300 ?
C15 H15 0.9300 ?
C16 H16A 0.9600 ?
C16 H16B 0.9600 ?
C16 H16C 0.9600 ?
C17 C18 1.507(6) ?
C17 H17A 0.9700 ?
C17 H17B 0.9700 ?
C18 C19 1.513(6) ?
C18 H18A 0.9700 ?
C18 H18B 0.9700 ?
C19 H19A 0.9700 ?
C19 H19B 0.9700 ?
C20 C21 1.452(6) ?
C20 H20A 0.9700 ?
C20 H20B 0.9700 ?
C21 H21A 0.9600 ?
C21 H21B 0.9600 ?
C21 H21C 0.9600 ?

loop_
_geom_hbond_atom_site_label_D
_geom_hbond_atom_site_label_H
_geom_hbond_atom_site_label_A
_geom_hbond_site_symmetry_A
_geom_hbond_distance_DH
_geom_hbond_distance_HA
_geom_hbond_distance_DA
_geom_hbond_angle_DHA
N1 H1A O5 . 0.91 2.14 3.001(5) 156.8
O8 H8 O6 . 0.82 1.85 2.665(5) 169.7
O3 H3 O1 3_655 0.78(5) 1.65(5) 2.423(3) 169(10)
O1 H1 O3 3_655 0.78(5) 1.68(5) 2.423(3) 158(9)
O9 H22 O1 3_655 0.80(5) 2.55(5) 3.118(4) 129(4)
O9 H22 O2 3_655 0.80(5) 2.00(5) 2.764(4) 159(4)
O9 H23 O4 3_655 0.80(5) 1.98(5) 2.758(4) 165(5)
O9 H23 O3 3_655 0.80(5) 2.61(5) 3.132(4) 125(4)

loop_
_geom_torsion_atom_site_label_1
_geom_torsion_atom_site_label_2
_geom_torsion_atom_site_label_3
_geom_torsion_atom_site_label_4
_geom_torsion
O8 Ni1 N1 C17 -130.4(3)
O1 Ni1 N1 C17 139.0(3)
O9 Ni1 N1 C17 49.8(3)
N2 Ni1 N1 C17 -42.6(3)
O8 Ni1 N1 C1 102.4(2)
O1 Ni1 N1 C1 11.8(2)
O9 Ni1 N1 C1 -77.4(2)
N2 Ni1 N1 C1 -169.8(2)
O8 Ni1 N2 C19 128.1(3)
O3 Ni1 N2 C19 -140.0(3)
O9 Ni1 N2 C19 -51.3(3)
N1 Ni1 N2 C19 39.7(3)
O8 Ni1 N2 C9 -105.0(3)
O3 Ni1 N2 C9 -13.2(3)
O9 Ni1 N2 C9 75.5(3)
N1 Ni1 N2 C9 166.6(3)
O8 Ni1 O1 C3 -48.2(3)
O3 Ni1 O1 C3 -140.0(3)
O9 Ni1 O1 C3 131.2(3)
N1 Ni1 O1 C3 40.3(3)
O8 Ni1 O3 C11 50.9(3)
O1 Ni1 O3 C11 141.3(3)
O9 Ni1 O3 C11 -129.4(3)
N2 Ni1 O3 C11 -37.0(3)
O1 Ni1 O8 C20 -49.9(3)
O3 Ni1 O8 C20 36.6(3)
N1 Ni1 O8 C20 -139.8(3)
N2 Ni1 O8 C20 126.7(3)
C17 N1 C1 C2 171.5(3)
Ni1 N1 C1 C2 -59.8(4)
N1 C1 C2 C7 -113.5(4)
N1 C1 C2 C3 66.9(5)
Ni1 O1 C3 C2 -48.2(4)
Ni1 O1 C3 C4 128.2(3)
C7 C2 C3 O1 174.0(3)
C1 C2 C3 O1 -6.4(5)
C7 C2 C3 C4 -2.4(5)
C1 C2 C3 C4 177.2(3)
C8 O2 C4 C5 3.9(6)
C8 O2 C4 C3 -174.9(4)
O1 C3 C4 O2 4.6(5)
C2 C3 C4 O2 -179.0(3)
O1 C3 C4 C5 -174.2(3)
C2 C3 C4 C5 2.2(6)
O2 C4 C5 C6 -179.0(4)
C3 C4 C5 C6 -0.3(6)
C4 C5 C6 C7 -1.3(6)
C5 C6 C7 C2 1.0(6)
C3 C2 C7 C6 0.9(6)
C1 C2 C7 C6 -178.7(4)
C19 N2 C9 C10 -171.6(3)
Ni1 N2 C9 C10 58.5(4)
N2 C9 C10 C11 -64.1(5)
N2 C9 C10 C15 117.5(4)
Ni1 O3 C11 C12 -131.5(3)
Ni1 O3 C11 C10 45.4(4)
C15 C10 C11 O3 -175.1(4)
C9 C10 C11 O3 6.4(5)
C15 C10 C11 C12 1.7(6)
C9 C10 C11 C12 -176.8(4)
C16 O4 C12 C13 -3.7(6)
C16 O4 C12 C11 175.7(4)
O3 C11 C12 O4 -3.8(5)
C10 C11 C12 O4 179.4(3)
O3 C11 C12 C13 175.7(3)
C10 C11 C12 C13 -1.1(6)
O4 C12 C13 C14 178.9(4)
C11 C12 C13 C14 -0.6(6)
C12 C13 C14 C15 1.6(7)
C13 C14 C15 C10 -1.0(7)
C11 C10 C15 C14 -0.7(7)
C9 C10 C15 C14 177.7(4)
C1 N1 C17 C18 -170.5(3)
Ni1 N1 C17 C18 61.3(4)
N1 C17 C18 C19 -72.8(5)
C9 N2 C19 C18 176.4(4)
Ni1 N2 C19 C18 -54.8(4)
C17 C18 C19 N2 68.8(5)
Ni1 O8 C20 C21 -129.2(3)
